data_2019982
loop_
_publ_author_name
'Ghadermazi, Mohammad'
'Attar Gharamaleki, Jafar'
'Olmstead, Marilyn M.'
'Almasi, Mehdi'

_publ_section_title
;
 Structures of Co^II^ and Zn^II^ complexes of the proton-transfer compound
 derived from pyrazine-2,3-dicarboxylic acid and piperazine
;
_journal_issue 7
_journal_name_full 'Acta Crystallographica Section C'
_journal_page_first
;
;
_journal_paper_doi 10.1107/S2053229615010761
_journal_volume 71
_journal_year 2015
_chemical_formula_iupac '(C4 H12 N2) [Co (C6 H2 N2 O4)2], 6H2 O'
_chemical_formula_moiety 'C12 H4 Co N4 O8, C4 H12 N2, 6(H2 O)'
_chemical_formula_sum 'C16 H28 Co N6 O14'
_chemical_formula_weight 587.37
_chemical_name_systematic
;<i>catena</i>-Poly[piperazine-1,4-diium
[cobalt(II)-bis(\m-pyrazine-2,3-dicarboxylato)-\k^3^<i>N</>^1^,<i>O</i>^2^:<i>O</i>^3^;\k^3^<i>O</i>^3^:<i>N</>^1^,<i>O</i>^2^]
hexahydrate]
;
_space_group_crystal_system monoclinic
_space_group_IT_number 14
_space_group_name_Hall '-P 2yn'
_space_group_name_H-M_alt 'P 1 21/n 1'
_symmetry_space_group_name_Hall '-P 2yn'
_symmetry_space_group_name_H-M 'P 1 21/n 1'
_atom_sites_solution_hydrogens mixed
_atom_sites_solution_primary direct
_atom_sites_solution_secondary difmap
_audit_creation_method SHELXL-2014/7
_cell_angle_alpha 90
_cell_angle_beta 100.656(3)
_cell_angle_gamma 90
_cell_formula_units_Z 2
_cell_length_a 6.5238(2)
_cell_length_b 17.3808(5)
_cell_length_c 10.6599(3)
_cell_measurement_reflns_used 9483
_cell_measurement_temperature 90(2)
_cell_measurement_theta_max 31.5
_cell_measurement_theta_min 3.0
_cell_volume 1187.87(6)
_computing_cell_refinement
;
SAINT (Bruker, 2007)
;
_computing_data_collection
;
SMART (Bruker, 2007)
;
_computing_data_reduction
;
SAINT (Bruker, 2007)
;
_computing_molecular_graphics
;
XP in SHELXTL (Sheldrick, 2008)
;
_computing_publication_material
;
SHELXL2014 (Sheldrick, 2015)
;
_computing_structure_refinement
;
SHELXL2014 (Sheldrick, 2015)
;
_computing_structure_solution
;
SHELXS97 (Sheldrick, 2008)
;
_diffrn_ambient_temperature 90(2)
_diffrn_detector_area_resol_mean 8.3
_diffrn_measured_fraction_theta_full 0.999
_diffrn_measured_fraction_theta_max 0.993
_diffrn_measurement_device_type 'Bruker SMART APEXII'
_diffrn_measurement_method \w
_diffrn_radiation_type MoK\a
_diffrn_radiation_wavelength 0.71073
_diffrn_reflns_av_R_equivalents 0.0162
_diffrn_reflns_limit_h_max 9
_diffrn_reflns_limit_h_min -9
_diffrn_reflns_limit_k_max 24
_diffrn_reflns_limit_k_min -24
_diffrn_reflns_limit_l_max 14
_diffrn_reflns_limit_l_min -14
_diffrn_reflns_number 15886
_diffrn_reflns_theta_full 25.242
_diffrn_reflns_theta_max 29.571
_diffrn_reflns_theta_min 3.046
_exptl_absorpt_coefficient_mu 0.805
_exptl_absorpt_correction_T_max 0.746
_exptl_absorpt_correction_T_min 0.688
_exptl_absorpt_correction_type multi-scan
_exptl_absorpt_process_details
;
SADABS (Krause <i>et al.</i>,  2015)
;
_exptl_crystal_colour gold
_exptl_crystal_density_diffrn 1.642
_exptl_crystal_description lath
_exptl_crystal_F_000 610
_exptl_crystal_size_max 0.440
_exptl_crystal_size_mid 0.110
_exptl_crystal_size_min 0.040
_refine_diff_density_max 0.496
_refine_diff_density_min -0.282
_refine_ls_extinction_method none
_refine_ls_goodness_of_fit_ref 1.076
_refine_ls_hydrogen_treatment mixed
_refine_ls_matrix_type full
_refine_ls_number_parameters 198
_refine_ls_number_reflns 3297
_refine_ls_number_restraints 9
_refine_ls_restrained_S_all 1.078
_refine_ls_R_factor_all 0.0283
_refine_ls_R_factor_gt 0.0255
_refine_ls_shift/su_max 0.000
_refine_ls_shift/su_mean 0.000
_refine_ls_structure_factor_coef Fsqd
_refine_ls_weighting_details 'w=1/[\s^2^(Fo^2^)+(0.0323P)^2^+0.6413P] where P=(Fo^2^+2Fc^2^)/3'
_refine_ls_weighting_scheme calc
_refine_ls_wR_factor_gt 0.0661
_refine_ls_wR_factor_ref 0.0677
_reflns_number_gt 3037
_reflns_number_total 3297
_reflns_threshold_expression I>2\s(I)
_cod_data_source_file ov3064sup1.cif
_cod_data_source_block III
_cod_database_code 2019982
_shelx_space_group_comment
;
The symmetry employed for this shelxl refinement is uniquely defined
by the following loop, which should always be used as a source of
symmetry information in preference to the above space-group names.
They are only intended as comments.
;
_shelx_estimated_absorpt_t_min 0.718
_shelx_estimated_absorpt_t_max 0.968

loop_
_space_group_symop_operation_xyz
'x, y, z'
'-x+1/2, y+1/2, -z+1/2'
'-x, -y, -z'
'x-1/2, -y-1/2, z-1/2'

loop_
_atom_site_type_symbol
_atom_site_label
_atom_site_fract_x
_atom_site_fract_y
_atom_site_fract_z
_atom_site_U_iso_or_equiv
_atom_site_adp_type
_atom_site_calc_flag
_atom_site_occupancy
Co Co1 0.0000 0.0000 0.0000 0.01014(6) Uani d 1
O O1 0.23666(12) -0.04985(5) 0.12825(7) 0.01235(15) Uani d 1
O O2 0.55067(13) -0.02475(5) 0.24765(8) 0.01507(16) Uani d 1
O O3 0.80158(13) 0.13153(5) 0.30239(8) 0.01490(16) Uani d 1
O O4 0.92673(12) 0.06019(5) 0.15954(8) 0.01394(16) Uani d 1
N N1 0.23817(14) 0.08169(5) 0.00078(9) 0.01114(17) Uani d 1
N N2 0.57931(15) 0.17953(6) 0.03747(9) 0.01342(18) Uani d 1
C C1 0.41064(16) 0.06441(6) 0.08623(10) 0.01035(19) Uani d 1
C C2 0.58346(16) 0.11325(6) 0.10262(10) 0.01112(19) Uani d 1
C C3 0.40667(18) 0.19561(7) -0.04732(11) 0.0145(2) Uani d 1
H H3 0.4006 0.2419 -0.0953 0.017 Uiso calc 1
C C4 0.23572(17) 0.14636(7) -0.06702(11) 0.0138(2) Uani d 1
H H4 0.1163 0.1588 -0.1292 0.017 Uiso calc 1
C C5 0.40230(17) -0.00927(6) 0.16184(10) 0.01062(19) Uani d 1
C C6 0.78639(17) 0.09878(6) 0.19544(10) 0.0117(2) Uani d 1
N N3 0.09950(16) 0.07302(6) 0.49606(10) 0.0166(2) Uani d 1
H H3A 0.019(3) 0.0943(10) 0.4241(16) 0.020 Uiso d 1
H H3B 0.194(3) 0.1075(10) 0.5287(16) 0.020 Uiso d 1
C C7 0.20088(19) 0.00148(7) 0.46019(12) 0.0176(2) Uani d 1
H H7A 0.2946 -0.0197 0.5360 0.021 Uiso calc 1
H H7B 0.2858 0.0135 0.3947 0.021 Uiso calc 1
C C8 -0.03635(19) 0.05733(7) 0.59170(11) 0.0171(2) Uani d 1
H H8A -0.1043 0.1056 0.6115 0.021 Uiso calc 1
H H8B 0.0498 0.0379 0.6717 0.021 Uiso calc 1
O O1W 0.22510(15) 0.31043(6) 0.23296(9) 0.0230(2) Uani d 1
H H1A 0.285(3) 0.2712(8) 0.2771(16) 0.034(5) Uiso d 1
H H1B 0.232(3) 0.3492(8) 0.2872(16) 0.044(6) Uiso d 1
O O2W 0.35034(15) 0.19415(6) 0.59026(10) 0.0245(2) Uani d 1
H H2A 0.471(2) 0.1953(13) 0.6459(17) 0.050(6) Uiso d 1
H H2B 0.288(3) 0.2389(8) 0.591(2) 0.048(6) Uiso d 1
O O3W 0.41755(17) 0.18273(7) 0.34547(11) 0.0301(2) Uani d 1
H H3C 0.427(3) 0.1796(11) 0.4310(9) 0.036 Uiso d 1
H H3D 0.5462(19) 0.1699(13) 0.3368(19) 0.048(6) Uiso d 1

loop_
_atom_site_aniso_label
_atom_site_aniso_U_11
_atom_site_aniso_U_22
_atom_site_aniso_U_33
_atom_site_aniso_U_12
_atom_site_aniso_U_13
_atom_site_aniso_U_23
Co1 0.00694(10) 0.01250(11) 0.01014(10) -0.00044(7) -0.00061(7) 0.00097(7)
O1 0.0094(3) 0.0135(4) 0.0131(4) -0.0011(3) -0.0006(3) 0.0016(3)
O2 0.0121(4) 0.0182(4) 0.0132(4) -0.0005(3) -0.0021(3) 0.0033(3)
O3 0.0137(4) 0.0170(4) 0.0127(4) 0.0006(3) -0.0011(3) -0.0024(3)
O4 0.0099(4) 0.0181(4) 0.0133(4) 0.0007(3) 0.0008(3) -0.0005(3)
N1 0.0094(4) 0.0131(4) 0.0105(4) 0.0006(3) 0.0007(3) -0.0001(3)
N2 0.0119(4) 0.0136(4) 0.0141(4) -0.0005(3) 0.0007(3) 0.0008(3)
C1 0.0090(5) 0.0125(5) 0.0093(4) 0.0004(4) 0.0012(3) -0.0004(4)
C2 0.0092(5) 0.0134(5) 0.0104(4) 0.0003(4) 0.0010(4) -0.0006(4)
C3 0.0135(5) 0.0141(5) 0.0149(5) 0.0005(4) 0.0006(4) 0.0027(4)
C4 0.0113(5) 0.0155(5) 0.0135(5) 0.0009(4) -0.0008(4) 0.0021(4)
C5 0.0102(5) 0.0124(5) 0.0095(4) 0.0007(4) 0.0026(4) -0.0007(4)
C6 0.0097(5) 0.0127(5) 0.0120(5) -0.0019(4) -0.0004(4) 0.0018(4)
N3 0.0141(5) 0.0189(5) 0.0152(5) -0.0019(4) -0.0017(4) 0.0009(4)
C7 0.0120(5) 0.0260(6) 0.0147(5) 0.0029(4) 0.0026(4) -0.0001(4)
C8 0.0171(5) 0.0208(6) 0.0126(5) 0.0033(4) 0.0005(4) -0.0028(4)
O1W 0.0223(5) 0.0210(5) 0.0252(5) -0.0014(4) 0.0032(4) -0.0049(4)
O2W 0.0208(5) 0.0186(4) 0.0304(5) 0.0039(4) -0.0045(4) -0.0031(4)
O3W 0.0228(5) 0.0381(6) 0.0288(5) 0.0095(4) 0.0035(4) -0.0044(4)

loop_
_atom_type_symbol
_atom_type_description
_atom_type_scat_dispersion_real
_atom_type_scat_dispersion_imag
_atom_type_scat_source
C C 0.0033 0.0016 'International Tables Vol C Tables 4.2.6.8 and 6.1.1.4'
H H 0.0000 0.0000 'International Tables Vol C Tables 4.2.6.8 and 6.1.1.4'
N N 0.0061 0.0033 'International Tables Vol C Tables 4.2.6.8 and 6.1.1.4'
Co Co 0.3494 0.9721 'International Tables Vol C Tables 4.2.6.8 and 6.1.1.4'
O O 0.0106 0.0060 'International Tables Vol C Tables 4.2.6.8 and 6.1.1.4'

loop_
_geom_angle_atom_site_label_1
_geom_angle_atom_site_label_2
_geom_angle_atom_site_label_3
_geom_angle_site_symmetry_1
_geom_angle_site_symmetry_3
_geom_angle
O1 Co1 O1 3 . 180.0
O1 Co1 N1 3 3 79.54(3)
O1 Co1 N1 . 3 100.46(3)
O1 Co1 N1 3 . 100.46(3)
O1 Co1 N1 . . 79.54(3)
N1 Co1 N1 3 . 180.0
O1 Co1 O4 3 1_455 94.15(3)
O1 Co1 O4 . 1_455 85.85(3)
N1 Co1 O4 3 1_455 93.45(3)
N1 Co1 O4 . 1_455 86.55(3)
O1 Co1 O4 3 3_655 85.85(3)
O1 Co1 O4 . 3_655 94.15(3)
N1 Co1 O4 3 3_655 86.55(3)
N1 Co1 O4 . 3_655 93.45(3)
O4 Co1 O4 1_455 3_655 180.00(6)
C5 O1 Co1 . . 116.34(7)
C6 O4 Co1 . 1_655 142.62(7)
C4 N1 C1 . . 118.67(10)
C4 N1 Co1 . . 129.15(8)
C1 N1 Co1 . . 112.14(7)
C3 N2 C2 . . 117.58(10)
N1 C1 C2 . . 120.28(10)
N1 C1 C5 . . 116.12(9)
C2 C1 C5 . . 123.60(9)
N2 C2 C1 . . 121.22(10)
N2 C2 C6 . . 114.24(9)
C1 C2 C6 . . 124.52(10)
N2 C3 C4 . . 121.68(10)
N2 C3 H3 . . 119.2
C4 C3 H3 . . 119.2
N1 C4 C3 . . 120.50(10)
N1 C4 H4 . . 119.7
C3 C4 H4 . . 119.7
O2 C5 O1 . . 126.29(10)
O2 C5 C1 . . 118.52(10)
O1 C5 C1 . . 115.20(9)
O4 C6 O3 . . 125.37(10)
O4 C6 C2 . . 119.23(9)
O3 C6 C2 . . 115.28(10)
C7 N3 C8 . . 111.71(9)
C7 N3 H3A . . 109.5(10)
C8 N3 H3A . . 108.6(10)
C7 N3 H3B . . 110.9(11)
C8 N3 H3B . . 108.3(11)
H3A N3 H3B . . 107.7(15)
N3 C7 C8 . 3_556 109.84(10)
N3 C7 H7A . . 109.7
C8 C7 H7A 3_556 . 109.7
N3 C7 H7B . . 109.7
C8 C7 H7B 3_556 . 109.7
H7A C7 H7B . . 108.2
N3 C8 C7 . 3_556 110.15(9)
N3 C8 H8A . . 109.6
C7 C8 H8A 3_556 . 109.6
N3 C8 H8B . . 109.6
C7 C8 H8B 3_556 . 109.6
H8A C8 H8B . . 108.1
H1A O1W H1B . . 106.1(16)
H2A O2W H2B . . 109.2(18)
H3C O3W H3D . . 101.4(16)

loop_
_geom_bond_atom_site_label_1
_geom_bond_atom_site_label_2
_geom_bond_site_symmetry_2
_geom_bond_distance
Co1 O1 3 2.0550(8)
Co1 O1 . 2.0550(8)
Co1 N1 3 2.1037(9)
Co1 N1 . 2.1037(9)
Co1 O4 1_455 2.1251(8)
Co1 O4 3_655 2.1251(8)
O1 C5 . 1.2846(13)
O2 C5 . 1.2323(14)
O3 C6 . 1.2616(13)
O4 C6 . 1.2507(13)
O4 Co1 1_655 2.1251(8)
N1 C4 . 1.3348(14)
N1 C1 . 1.3443(14)
N2 C3 . 1.3368(15)
N2 C2 . 1.3428(14)
C1 C2 . 1.3962(15)
C1 C5 . 1.5195(15)
C2 C6 . 1.5201(15)
C3 C4 . 1.3907(15)
C3 H3 . 0.9500
C4 H4 . 0.9500
N3 C7 . 1.4910(16)
N3 C8 . 1.4945(16)
N3 H3A . 0.924(17)
N3 H3B . 0.884(18)
C7 C8 3_556 1.5111(17)
C7 H7A . 0.9900
C7 H7B . 0.9900
C8 C7 3_556 1.5111(17)
C8 H8A . 0.9900
C8 H8B . 0.9900
O1W H1A . 0.879(9)
O1W H1B . 0.883(9)
O2W H2A . 0.896(9)
O2W H2B . 0.879(9)
O3W H3C . 0.904(9)
O3W H3D . 0.889(9)

loop_
_geom_hbond_atom_site_label_D
_geom_hbond_atom_site_label_H
_geom_hbond_atom_site_label_A
_geom_hbond_site_symmetry_A
_geom_hbond_distance_DH
_geom_hbond_distance_HA
_geom_hbond_distance_DA
_geom_hbond_angle_DHA
N3 H3A O3 1_455 0.924(17) 1.851(17) 2.7549(13) 165.3(15)
N3 H3B O2W . 0.884(18) 1.868(18) 2.7405(14) 168.7(16)
O1W H1A O3W . 0.879(9) 1.846(10) 2.7174(15) 171.0(18)
O1W H1B O1 2 0.883(9) 1.966(10) 2.8305(12) 165.7(19)
O2W H2A O1W 4_666 0.896(9) 1.744(10) 2.6310(14) 170(2)
O2W H2B N2 4_566 0.879(9) 1.974(11) 2.8099(13) 158(2)
O3W H3C O2W . 0.904(9) 1.874(11) 2.7321(15) 157.6(17)
O3W H3D O3 . 0.889(9) 1.893(10) 2.7758(13) 172(2)

loop_
_geom_torsion_atom_site_label_1
_geom_torsion_atom_site_label_2
_geom_torsion_atom_site_label_3
_geom_torsion_atom_site_label_4
_geom_torsion_site_symmetry_1
_geom_torsion_site_symmetry_4
_geom_torsion
C4 N1 C1 C2 . . -0.35(15)
Co1 N1 C1 C2 . . -178.34(8)
C4 N1 C1 C5 . . 179.04(9)
Co1 N1 C1 C5 . . 1.05(11)
C3 N2 C2 C1 . . -2.56(16)
C3 N2 C2 C6 . . 179.09(10)
N1 C1 C2 N2 . . 2.44(16)
C5 C1 C2 N2 . . -176.90(10)
N1 C1 C2 C6 . . -179.39(10)
C5 C1 C2 C6 . . 1.27(16)
C2 N2 C3 C4 . . 0.75(17)
C1 N1 C4 C3 . . -1.45(16)
Co1 N1 C4 C3 . . 176.16(8)
N2 C3 C4 N1 . . 1.29(18)
Co1 O1 C5 O2 . . 171.09(9)
Co1 O1 C5 C1 . . -9.00(11)
N1 C1 C5 O2 . . -174.87(10)
C2 C1 C5 O2 . . 4.50(16)
N1 C1 C5 O1 . . 5.22(14)
C2 C1 C5 O1 . . -175.42(10)
Co1 O4 C6 O3 1_655 . -175.61(8)
Co1 O4 C6 C2 1_655 . 0.11(18)
N2 C2 C6 O4 . . -93.41(12)
C1 C2 C6 O4 . . 88.31(14)
N2 C2 C6 O3 . . 82.74(12)
C1 C2 C6 O3 . . -95.55(13)
C8 N3 C7 C8 . 3_556 57.47(13)
C7 N3 C8 C7 . 3_556 -57.65(13)

_cod_database_fobs_code 2019982
